data_1577127
loop_
_publ_author_name
'Olguin, Catherine'
'Tabacaru, Christian'
'Besse, Lennart'
'Simon, Martin'
'Golz, Christopher'
'Humanes, Marcos'
'Fernandez-Rodriguez, Manuel A.'
'Garc\'ia-Garc\'ia, Patricia'
'M\"ucke, Maike'
'Mata, Ricardo A.'
'Alcarazo, Manuel'

_publ_section_title
;
 Enantioselective Synthesis of Configurationally Stable [5]helicenes
 Containing 1,2-Azaborine Units
;
_journal_name_full 'Chemical Science'
_journal_paper_doi 10.1039/D6SC02344D
_journal_year 2026
_chemical_absolute_configuration ad
_chemical_formula_moiety '1.085(C H Cl3), C40 H33 N'
_chemical_formula_sum 'C41.08 H34.08 Cl3.26 N'
_chemical_formula_weight 657.19
_space_group_crystal_system orthorhombic
_space_group_IT_number 19
_space_group_name_Hall 'P 2ac 2ab'
_space_group_name_H-M_alt 'P 21 21 21'
_atom_sites_solution_hydrogens mixed
_atom_sites_solution_primary dual
_audit_creation_date 2025-07-23
_audit_creation_method
;FinalCif V152 by Daniel Kratzert, Freiburg 2025, 
https://dkratzert.de/finalcif.html
;
_audit_update_record
;
2025-11-28 deposited with the CCDC.	2026-04-23 downloaded from the CCDC.
;
_cell_angle_alpha 90
_cell_angle_beta 90
_cell_angle_gamma 90
_cell_formula_units_Z 8
_cell_length_a 11.7361(3)
_cell_length_b 20.0189(5)
_cell_length_c 28.7963(8)
_cell_measurement_reflns_used 9091
_cell_measurement_temperature 100.00
_cell_measurement_theta_max 78.994
_cell_measurement_theta_min 3.070
_cell_volume 6765.5(3)
_computing_cell_refinement 'SAINT V8.41 (?, 2016)'
_computing_data_collection 'Bruker BIS 8.5.5.6/2024-10-24 and APEX6 2024.9-1'
_computing_data_reduction 'SAINT V8.41 (?, 2016)'
_computing_molecular_graphics 'Olex2 1.5 (Dolomanov et al., 2009)'
_computing_publication_material 'Olex2 1.5 (Dolomanov et al., 2009)'
_computing_structure_refinement 'XL  (Sheldrick, 2008)'
_computing_structure_solution 'XT  (Sheldrick, 2015)'
_diffrn_ambient_environment N~2~
_diffrn_ambient_temperature 100.00
_diffrn_detector CPAD
_diffrn_detector_area_resol_mean 7.41
_diffrn_detector_type 'Bruker PHOTON III'
_diffrn_measured_fraction_theta_full 1.000
_diffrn_measured_fraction_theta_max 0.996
_diffrn_measurement_device 'four-circle diffractometer'
_diffrn_measurement_device_type 'Bruker D8 VENTURE dual wavelength Mo/Cu'
_diffrn_measurement_method '\w and \f scans'
_diffrn_measurement_specimen_support 'MiTeGen micromount'
_diffrn_radiation_monochromator 'mirror optics'
_diffrn_radiation_probe x-ray
_diffrn_radiation_type CuK\a
_diffrn_radiation_wavelength 1.54178
_diffrn_reflns_av_R_equivalents 0.0612
_diffrn_reflns_av_unetI/netI 0.0266
_diffrn_reflns_Laue_measured_fraction_full 1.000
_diffrn_reflns_Laue_measured_fraction_max 0.996
_diffrn_reflns_limit_h_max 14
_diffrn_reflns_limit_h_min -14
_diffrn_reflns_limit_k_max 22
_diffrn_reflns_limit_k_min -25
_diffrn_reflns_limit_l_max 36
_diffrn_reflns_limit_l_min -36
_diffrn_reflns_number 158797
_diffrn_reflns_point_group_measured_fraction_full 1.000
_diffrn_reflns_point_group_measured_fraction_max 0.993
_diffrn_reflns_theta_full 67.679
_diffrn_reflns_theta_max 79.381
_diffrn_reflns_theta_min 2.688
_diffrn_source 'microfocus sealed X-ray tube'
_diffrn_source_current 1.0
_diffrn_source_power 0.05
_diffrn_source_type 'Incoatec I\ms'
_diffrn_source_voltage 50.0
_diffrn_standards_number 0
_exptl_absorpt_coefficient_mu 2.862
_exptl_absorpt_correction_T_max 0.8796
_exptl_absorpt_correction_T_min 0.4894
_exptl_absorpt_correction_type numerical
_exptl_absorpt_process_details
;
SADABS-2016/2 (Bruker,2016/2) was used for absorption correction.
wR2(int) was 0.0981 before and 0.0747 after correction.
The Ratio of minimum to maximum transmission is 0.5564.
The \l/2 correction factor is Not present.
;
_exptl_crystal_colour colourless
_exptl_crystal_colour_primary colourless
_exptl_crystal_density_diffrn 1.290
_exptl_crystal_description plate
_exptl_crystal_F_000 2743
_exptl_crystal_recrystallization_method 'Crystals were obtained from a dried out NMR tube (chloroform).'
_exptl_crystal_size_max 0.327
_exptl_crystal_size_mid 0.14
_exptl_crystal_size_min 0.082
_refine_diff_density_max 0.767
_refine_diff_density_min -0.906
_refine_diff_density_rms 0.059
_refine_ls_abs_structure_details
;
 Flack x determined using 5849 quotients [(I+)-(I-)]/[(I+)+(I-)]
 (Parsons, Flack and Wagner, Acta Cryst. B69 (2013) 249-259).
;
_refine_ls_abs_structure_Flack -0.007(4)
_refine_ls_extinction_method none
_refine_ls_goodness_of_fit_ref 1.030
_refine_ls_hydrogen_treatment mixed
_refine_ls_matrix_type full
_refine_ls_number_parameters 906
_refine_ls_number_reflns 14564
_refine_ls_number_restraints 187
_refine_ls_restrained_S_all 1.025
_refine_ls_R_factor_all 0.0606
_refine_ls_R_factor_gt 0.0576
_refine_ls_shift/su_max 0.000
_refine_ls_shift/su_mean 0.000
_refine_ls_structure_factor_coef Fsqd
_refine_ls_weighting_details 'w=1/[\s^2^(Fo^2^)+(0.0723P)^2^+5.8005P] where P=(Fo^2^+2Fc^2^)/3'
_refine_ls_weighting_scheme calc
_refine_ls_wR_factor_gt 0.1456
_refine_ls_wR_factor_ref 0.1488
_reflns_Friedel_coverage 0.817
_reflns_Friedel_fraction_full 1.000
_reflns_Friedel_fraction_max 0.989
_reflns_number_gt 13782
_reflns_number_total 14564
_reflns_threshold_expression 'I > 2\s(I)'
_cod_data_source_file d6sc02344d2.cif
_cod_data_source_block cu_2715_cg_0m
_cod_database_code 1577127
_shelx_shelxl_version_number 2019/3
_shelx_space_group_comment
;
The symmetry employed for this shelxl refinement is uniquely defined
by the following loop, which should always be used as a source of
symmetry information in preference to the above space-group names.
They are only intended as comments.
;
_shelx_estimated_absorpt_t_min 0.455
_shelx_estimated_absorpt_t_max 0.799
_diffrn_measurement_ambient_temperature_device_make 'Oxford Cryostream 800'
_olex2_refinement_description
;
1. Fixed Uiso
 At 1.2 times of:
  All C(H) groups
 At 1.5 times of:
  All C(H,H,H) groups
2. Restrained distances
 N1-H1B = N1-H1A = N2-H2B = N2-H2A
 0.88 with sigma of 0.02
 C1D-Cl11 \\sim C1D-Cl10 \\sim C1D-Cl12
 with sigma of 0.02
 C1S-Cl2S \\sim C1S-Cl1S \\sim C1S-Cl3S
 with sigma of 0.02
 Cl11-Cl10 \\sim Cl10-Cl12 \\sim Cl12-Cl11
 with sigma of 0.04
 Cl2S-Cl1S \\sim Cl1S-Cl3S \\sim Cl3S-Cl2S
 with sigma of 0.04
 C2S-Cl6S \\sim C2S-Cl5S \\sim C2S-Cl4S
 with sigma of 0.02
 Cl6S-Cl5S \\sim Cl5S-Cl4S \\sim Cl4S-Cl6S
 with sigma of 0.04
 C1C-Cl8S \\sim C1C-Cl7S \\sim C1C-Cl9S
 with sigma of 0.02
 Cl8S-Cl7S \\sim Cl7S-Cl9S \\sim Cl9S-Cl8S
 with sigma of 0.04
 C5S-Cl20 \\sim C5S-Cl19 \\sim C5S-Cl21
 with sigma of 0.02
 Cl20-Cl19 \\sim Cl19-Cl21 \\sim Cl21-Cl20
 with sigma of 0.04
 C3S-Cl13 \\sim C3S-Cl14 \\sim C3S-Cl15
 with sigma of 0.02
 Cl13-Cl14 \\sim Cl14-Cl15 \\sim Cl15-Cl13
 with sigma of 0.04
 C4S-Cl17 \\sim C4S-Cl18 \\sim C4S-Cl16
 with sigma of 0.02
 Cl17-Cl18 \\sim Cl18-Cl16 \\sim Cl16-Cl17
 with sigma of 0.04
3. Uiso/Uaniso restraints and constraints
C1D \\sim Cl10 \\sim Cl11 \\sim Cl12: within 2A with sigma of 0.04 and sigma
for terminal atoms of 0.08 within 2A
C1S \\sim Cl1S \\sim Cl2S \\sim Cl3S: within 2A with sigma of 0.04 and sigma
for terminal atoms of 0.08 within 2A
C2S \\sim Cl4S \\sim Cl5S \\sim Cl6S: within 2A with sigma of 0.04 and sigma
for terminal atoms of 0.08 within 2A
C1C \\sim Cl7S \\sim Cl8S \\sim Cl9S: within 2A with sigma of 0.04 and sigma
for terminal atoms of 0.08 within 2A
C5S \\sim Cl19 \\sim Cl20 \\sim Cl21: within 2A with sigma of 0.04 and sigma
for terminal atoms of 0.08 within 2A
C3S \\sim Cl13 \\sim Cl14 \\sim Cl15: within 2A with sigma of 0.04 and sigma
for terminal atoms of 0.08 within 2A
C4S \\sim Cl16 \\sim Cl17 \\sim Cl18: within 2A with sigma of 0.04 and sigma
for terminal atoms of 0.08 within 2A
4. Rigid body (RIGU) restrains
 C1D, Cl10, Cl11, Cl12
 with sigma for 1-2 distances of 0.001 and sigma for 1-3 distances of 0.002
 C1S, Cl1S, Cl2S, Cl3S
 with sigma for 1-2 distances of 0.01 and sigma for 1-3 distances of 0.02
 C1C, Cl7S, Cl8S, Cl9S
 with sigma for 1-2 distances of 0.01 and sigma for 1-3 distances of 0.02
 C2S, Cl4S, Cl5S, Cl6S
 with sigma for 1-2 distances of 0.01 and sigma for 1-3 distances of 0.02
 C3S, Cl13, Cl14, Cl15
 with sigma for 1-2 distances of 0.01 and sigma for 1-3 distances of 0.02
 C5S, Cl19, Cl20, Cl21
 with sigma for 1-2 distances of 0.01 and sigma for 1-3 distances of 0.02
 C4S, Cl16, Cl17, Cl18
 with sigma for 1-2 distances of 0.01 and sigma for 1-3 distances of 0.02
5. Others
 Sof(C1C)=Sof(H1C)=Sof(Cl7S)=Sof(Cl8S)=Sof(Cl9S)=1-FVAR(1)
 Sof(C1S)=Sof(H1S)=Sof(Cl1S)=Sof(Cl2S)=Sof(Cl3S)=FVAR(1)
 Sof(C2S)=Sof(H2S)=Sof(Cl4S)=Sof(Cl5S)=Sof(Cl6S)=FVAR(2)
 Sof(C1D)=Sof(H1D)=Sof(Cl10)=Sof(Cl11)=Sof(Cl12)=FVAR(3)
 Sof(C3S)=Sof(H3S)=Sof(Cl13)=Sof(Cl14)=Sof(Cl15)=FVAR(4)
 Sof(C4S)=Sof(H4S)=Sof(Cl16)=Sof(Cl17)=Sof(Cl18)=FVAR(5)
 Fixed Sof: C5S(0.15) H5S(0.15) Cl19(0.15) Cl20(0.15) Cl21(0.15)
 Fixed Uiso: C1D(0.1) Cl10(0.1) Cl11(0.1) Cl12(0.1) C3S(0.1) Cl13(0.1)
 Cl14(0.1) Cl15(0.1) C4S(0.1) Cl16(0.1) Cl17(0.1) Cl18(0.1)
6.a Free rotating group:
 C1S(Cl1S,Cl2S,Cl3S), C2S(Cl4S,Cl5S,Cl6S), C1C(Cl7S,Cl8S,Cl9S), C1D(Cl10,Cl11,
 Cl12), C3S(Cl13,Cl14,Cl15), C4S(Cl16,Cl17,Cl18), C5S(Cl19,Cl20,Cl21)
6.b Ternary CH refined with riding coordinates:
 C1S(H1S), C2S(H2S), C1C(H1C), C1D(H1D), C3S(H3S), C4S(H4S), C5S(H5S)
6.c Aromatic/amide H refined with riding coordinates:
 C6(H6), C7(H7), C8(H8), C9(H9), C10(H10), C11(H11), C15(H15), C17(H17),
 C25(H25), C26(H26), C28(H28), C29(H29), C31(H31), C33(H33), C34(H34), C35(H35),
  C36(H36), C39(H39), C40(H40), C45(H45), C46(H46), C48(H48), C49(H49),
 C50(H50), C51(H51), C53(H53), C56(H56), C57(H57), C59(H59), C60(H60), C66(H66),
  C68(H68), C73(H73), C74(H74), C77(H77), C78(H78), C79(H79), C80(H80)
6.d Idealised Me refined as rotating group:
 C19(H19A,H19B,H19C), C20(H20A,H20B,H20C), C21(H21A,H21B,H21C), C30(H30A,H30B,
 H30C), C61(H61A,H61B,H61C), C70(H70A,H70B,H70C), C71(H71A,H71B,H71C), C72(H72A,
 H72B,H72C)
;
_olex2_submission_special_instructions 'No special instructions were received'

loop_
_space_group_symop_operation_xyz
'x, y, z'
'-x+1/2, -y, z+1/2'
'-x, y+1/2, -z+1/2'
'x+1/2, -y+1/2, -z'

loop_
_atom_site_label
_atom_site_type_symbol
_atom_site_fract_x
_atom_site_fract_y
_atom_site_fract_z
_atom_site_U_iso_or_equiv
_atom_site_adp_type
_atom_site_occupancy
_atom_site_site_symmetry_order
_atom_site_calc_flag
_atom_site_refinement_flags_posn
_atom_site_refinement_flags_adp
_atom_site_refinement_flags_occupancy
_atom_site_disorder_assembly
_atom_site_disorder_group
C1S C 0.3609(2) 0.95389(16) 0.95908(9) 0.050(2) Uani 0.681(10) 1 d DG U P A 1
H1S H 0.354856 0.934400 0.927205 0.060 Uiso 0.681(10) 1 calc R U P A 1
Cl1S Cl 0.3763(4) 1.04205(17) 0.9528(2) 0.1066(19) Uani 0.681(10) 1 d DG U P A 1
Cl2S Cl 0.4828(3) 0.91776(14) 0.98619(12) 0.0646(8) Uani 0.681(10) 1 d DG U P A 1
Cl3S Cl 0.2334(3) 0.9332(2) 0.9895(2) 0.0539(10) Uani 0.681(10) 1 d DG U P A 1
C2S C -0.16979(15) 0.50667(8) 0.88346(5) 0.0380(12) Uani 0.751(8) 1 d DG U P B 1
H2S H -0.223244 0.536524 0.900796 0.046 Uiso 0.751(8) 1 calc R U P B 1
Cl4S Cl -0.0298(2) 0.54003(12) 0.89008(9) 0.0503(8) Uani 0.751(8) 1 d DG U P B 1
Cl5S Cl -0.21296(15) 0.50664(12) 0.82408(6) 0.0563(6) Uani 0.751(8) 1 d DG U P B 1
Cl6S Cl -0.1806(3) 0.42533(12) 0.90832(10) 0.0698(8) Uani 0.751(8) 1 d DG U P B 1
C1C C 0.3750(7) 0.9427(2) 0.9590(2) 0.074(8) Uani 0.319(10) 1 d DG U P A 2
H1C H 0.378760 0.903090 0.937899 0.088 Uiso 0.319(10) 1 calc R U P A 2
Cl7S Cl 0.3535(4) 1.0147(4) 0.9236(3) 0.072(3) Uani 0.319(10) 1 d DG U P A 2
Cl8S Cl 0.5071(6) 0.9471(8) 0.9895(3) 0.104(4) Uani 0.319(10) 1 d DG U P A 2
Cl9S Cl 0.2586(8) 0.9300(5) 0.9978(3) 0.0425(15) Uani 0.319(10) 1 d DG U P A 2
C1D C -0.099(3) 0.4694(13) 0.8599(11) 0.100 Uiso 0.081(7) 1 d DG U P C 2
H1D H -0.061313 0.437967 0.837549 0.120 Uiso 0.081(7) 1 calc R U P C 2
Cl10 Cl -0.188(3) 0.524(2) 0.8271(13) 0.100 Uiso 0.081(7) 1 d DG U P C 2
Cl11 Cl 0.012(3) 0.515(2) 0.8886(10) 0.100 Uiso 0.081(7) 1 d DG U P C 2
Cl12 Cl -0.179(4) 0.420(2) 0.900(2) 0.100 Uiso 0.081(7) 1 d DG U P C 2
C3S C -0.1446(14) 0.4783(8) 0.8744(5) 0.100 Uiso 0.119(3) 1 d DG U P D 3
H3S H -0.156597 0.457308 0.905585 0.120 Uiso 0.119(3) 1 calc R U P D 3
Cl13 Cl -0.0360(17) 0.5399(12) 0.8807(12) 0.100 Uiso 0.119(3) 1 d DG U P D 3
Cl14 Cl -0.1022(15) 0.4138(8) 0.8354(7) 0.100 Uiso 0.119(3) 1 d DG U P D 3
Cl15 Cl -0.2765(13) 0.5149(8) 0.8572(7) 0.100 Uiso 0.119(3) 1 d DG U P D 3
C4S C -0.180(3) 0.5112(13) 0.8720(10) 0.100 Uiso 0.069(4) 1 d DG U P E 4
H4S H -0.237343 0.526765 0.895309 0.120 Uiso 0.069(4) 1 calc R U P E 4
Cl16 Cl -0.216(3) 0.5486(16) 0.8177(12) 0.100 Uiso 0.069(4) 1 d DG U P E 4
Cl17 Cl -0.043(6) 0.538(2) 0.892(2) 0.100 Uiso 0.069(4) 1 d DG U P E 4
Cl18 Cl -0.189(3) 0.4224(13) 0.8691(13) 0.100 Uiso 0.069(4) 1 d DG U P E 4
C5S C -0.0895(9) 0.3517(5) 0.9875(3) 0.105(16) Uani 0.15 1 d DG U P F 4
H5S H -0.083584 0.317500 0.962301 0.126 Uiso 0.15 1 calc R U P F 4
Cl19 Cl 0.0040(13) 0.4187(5) 0.9729(4) 0.116(5) Uani 0.15 1 d DG U P F 4
Cl20 Cl -0.0480(10) 0.3124(6) 1.0405(3) 0.096(4) Uani 0.15 1 d DG U P F 4
Cl21 Cl -0.2341(9) 0.3788(7) 0.9897(6) 0.174(12) Uani 0.15 1 d DG U P F 4
N1 N 0.3526(3) 0.87601(18) 0.85574(14) 0.0410(8) Uani 1 1 d D . . . .
H1A H 0.307(5) 0.843(3) 0.848(2) 0.08(2) Uiso 1 1 d D . . . .
H1B H 0.333(5) 0.911(2) 0.8384(19) 0.066(18) Uiso 1 1 d D . . . .
C1 C 0.4679(3) 0.85880(19) 0.86160(13) 0.0326(7) Uani 1 1 d . . . . .
C2 C 0.5006(3) 0.79279(18) 0.86890(12) 0.0293(7) Uani 1 1 d . . . . .
C3 C 0.4118(3) 0.73958(19) 0.86194(13) 0.0304(7) Uani 1 1 d . . . . .
C4 C 0.3488(3) 0.7170(2) 0.90142(13) 0.0317(7) Uani 1 1 d . . . . .
C5 C 0.2724(3) 0.6620(2) 0.89695(13) 0.0341(8) Uani 1 1 d . . . . .
C6 C 0.2134(4) 0.6398(2) 0.93694(15) 0.0415(9) Uani 1 1 d . . . . .
H6 H 0.165509 0.601690 0.934796 0.050 Uiso 1 1 calc R U . . .
C7 C 0.2237(4) 0.6722(3) 0.97868(15) 0.0452(10) Uani 1 1 d . . . . .
H7 H 0.182496 0.656724 1.004980 0.054 Uiso 1 1 calc R U . . .
C8 C 0.2950(4) 0.7280(2) 0.98253(14) 0.0429(9) Uani 1 1 d . . . . .
H8 H 0.300283 0.751170 1.011220 0.052 Uiso 1 1 calc R U . . .
C9 C 0.3571(4) 0.7492(2) 0.94502(13) 0.0367(8) Uani 1 1 d . . . . .
H9 H 0.406867 0.786372 0.948375 0.044 Uiso 1 1 calc R U . . .
C10 C 0.2562(3) 0.6337(2) 0.85266(14) 0.0352(8) Uani 1 1 d . . . . .
H10 H 0.208781 0.595536 0.849345 0.042 Uiso 1 1 calc R U . . .
C11 C 0.3079(3) 0.6604(2) 0.81444(13) 0.0335(8) Uani 1 1 d . . . . .
H11 H 0.292251 0.641971 0.784712 0.040 Uiso 1 1 calc R U . . .
C12 C 0.3845(3) 0.71528(18) 0.81810(13) 0.0285(7) Uani 1 1 d . . . . .
C13 C 0.4192(3) 0.74952(18) 0.77363(13) 0.0298(7) Uani 1 1 d . . . . .
C14 C 0.5291(3) 0.74575(19) 0.75416(13) 0.0332(8) Uani 1 1 d . . . . .
C15 C 0.5521(3) 0.7794(2) 0.71305(14) 0.0375(8) Uani 1 1 d . . . . .
H15 H 0.626604 0.776679 0.700332 0.045 Uiso 1 1 calc R U . . .
C16 C 0.4706(4) 0.8169(2) 0.68978(14) 0.0374(8) Uani 1 1 d . . . . .
C17 C 0.3619(4) 0.81940(19) 0.70886(13) 0.0348(8) Uani 1 1 d . . . . .
H17 H 0.304639 0.844522 0.693414 0.042 Uiso 1 1 calc R U . . .
C18 C 0.3340(3) 0.78619(18) 0.75003(13) 0.0308(7) Uani 1 1 d . . . . .
C19 C 0.2118(3) 0.7898(2) 0.76640(14) 0.0357(8) Uani 1 1 d . . . . .
H19A H 0.170288 0.750294 0.755527 0.054 Uiso 1 1 calc R U . . .
H19B H 0.175811 0.830134 0.753879 0.054 Uiso 1 1 calc R U . . .
H19C H 0.209985 0.791289 0.800411 0.054 Uiso 1 1 calc R U . . .
C20 C 0.4981(5) 0.8513(3) 0.64463(17) 0.0515(11) Uani 1 1 d . . . . .
H20A H 0.572329 0.873478 0.647156 0.077 Uiso 1 1 calc R U . . .
H20B H 0.439267 0.884642 0.637811 0.077 Uiso 1 1 calc R U . . .
H20C H 0.500655 0.818270 0.619548 0.077 Uiso 1 1 calc R U . . .
C21 C 0.6220(3) 0.7037(3) 0.77547(16) 0.0432(10) Uani 1 1 d . . . . .
H21A H 0.646821 0.723948 0.804741 0.065 Uiso 1 1 calc R U . . .
H21B H 0.686675 0.701027 0.754038 0.065 Uiso 1 1 calc R U . . .
H21C H 0.592750 0.658619 0.781497 0.065 Uiso 1 1 calc R U . . .
C22 C 0.6155(3) 0.77778(18) 0.88231(12) 0.0290(7) Uani 1 1 d . . . . .
C23 C 0.6544(3) 0.71105(18) 0.89612(12) 0.0287(7) Uani 1 1 d . . . . .
C24 C 0.5806(3) 0.65239(18) 0.90823(13) 0.0306(7) Uani 1 1 d . . . . .
C25 C 0.5449(3) 0.6451(2) 0.95424(13) 0.0343(8) Uani 1 1 d . . . . .
H25 H 0.561976 0.678928 0.976281 0.041 Uiso 1 1 calc R U . . .
C26 C 0.4848(4) 0.5888(2) 0.96801(14) 0.0387(9) Uani 1 1 d . . . . .
H26 H 0.460677 0.584723 0.999373 0.046 Uiso 1 1 calc R U . . .
C27 C 0.4591(4) 0.5380(2) 0.93634(15) 0.0401(9) Uani 1 1 d . . . . .
C28 C 0.4972(4) 0.5448(2) 0.89122(15) 0.0407(9) Uani 1 1 d . . . . .
H28 H 0.482084 0.510340 0.869388 0.049 Uiso 1 1 calc R U . . .
C29 C 0.5573(4) 0.60117(19) 0.87714(14) 0.0363(8) Uani 1 1 d . . . . .
H29 H 0.582609 0.604662 0.845903 0.044 Uiso 1 1 calc R U . . .
C30 C 0.3903(5) 0.4777(2) 0.95112(18) 0.0539(13) Uani 1 1 d . . . . .
H30A H 0.376053 0.449116 0.924102 0.081 Uiso 1 1 calc R U . . .
H30B H 0.317460 0.492439 0.964242 0.081 Uiso 1 1 calc R U . . .
H30C H 0.432789 0.452466 0.974584 0.081 Uiso 1 1 calc R U . . .
C31 C 0.7680(3) 0.70045(19) 0.90282(13) 0.0315(7) Uani 1 1 d . . . . .
H31 H 0.792239 0.656377 0.910035 0.038 Uiso 1 1 calc R U . . .
C32 C 0.8527(3) 0.75124(19) 0.89970(12) 0.0310(7) Uani 1 1 d . . . . .
C33 C 0.9681(3) 0.7372(2) 0.90861(14) 0.0368(8) Uani 1 1 d . . . . .
H33 H 0.990855 0.692414 0.914494 0.044 Uiso 1 1 calc R U . . .
C34 C 1.0483(3) 0.7872(2) 0.90893(15) 0.0404(9) Uani 1 1 d . . . . .
H34 H 1.125931 0.777228 0.915190 0.048 Uiso 1 1 calc R U . . .
C35 C 1.0144(4) 0.8531(2) 0.89993(15) 0.0417(9) Uani 1 1 d . . . . .
H35 H 1.069415 0.887906 0.900026 0.050 Uiso 1 1 calc R U . . .
C36 C 0.9013(3) 0.8678(2) 0.89091(14) 0.0369(8) Uani 1 1 d . . . . .
H36 H 0.879902 0.912618 0.884619 0.044 Uiso 1 1 calc R U . . .
C37 C 0.8173(3) 0.81754(19) 0.89086(12) 0.0310(7) Uani 1 1 d . . . . .
C38 C 0.6972(3) 0.83025(18) 0.88223(13) 0.0301(7) Uani 1 1 d . . . . .
C39 C 0.6599(3) 0.89628(19) 0.87215(13) 0.0329(8) Uani 1 1 d . . . . .
H39 H 0.714179 0.931466 0.871601 0.040 Uiso 1 1 calc R U . . .
C40 C 0.5483(4) 0.91049(19) 0.86325(14) 0.0370(8) Uani 1 1 d . . . . .
H40 H 0.525088 0.955370 0.858177 0.044 Uiso 1 1 calc R U . . .
N2 N 0.0555(3) 0.58151(16) 0.75955(12) 0.0344(7) Uani 1 1 d D . . . .
H2A H 0.037(5) 0.565(3) 0.7864(13) 0.060(17) Uiso 1 1 d D . . . .
H2B H 0.076(4) 0.557(2) 0.7345(13) 0.045(14) Uiso 1 1 d D . . . .
C41 C 0.0061(3) 0.64299(18) 0.74939(13) 0.0291(7) Uani 1 1 d . . . . .
C42 C 0.0000(3) 0.66669(18) 0.70389(12) 0.0280(7) Uani 1 1 d . . . . .
C43 C -0.0381(3) 0.73363(18) 0.69506(13) 0.0287(7) Uani 1 1 d . . . . .
C44 C -0.0847(3) 0.77091(18) 0.73293(13) 0.0281(7) Uani 1 1 d . . . . .
C45 C -0.0798(3) 0.74370(19) 0.77813(13) 0.0312(7) Uani 1 1 d . . . . .
H45 H -0.109509 0.768755 0.803399 0.037 Uiso 1 1 calc R U . . .
C46 C -0.0335(3) 0.68240(19) 0.78644(13) 0.0314(7) Uani 1 1 d . . . . .
H46 H -0.027892 0.666255 0.817381 0.038 Uiso 1 1 calc R U . . .
C47 C -0.1385(3) 0.83587(19) 0.72528(13) 0.0308(7) Uani 1 1 d . . . . .
C48 C -0.1926(3) 0.8726(2) 0.76089(14) 0.0344(8) Uani 1 1 d . . . . .
H48 H -0.192903 0.855739 0.791717 0.041 Uiso 1 1 calc R U . . .
C49 C -0.2448(3) 0.9326(2) 0.75145(16) 0.0391(9) Uani 1 1 d . . . . .
H49 H -0.280605 0.956486 0.775957 0.047 Uiso 1 1 calc R U . . .
C50 C -0.2463(4) 0.9590(2) 0.70705(17) 0.0426(9) Uani 1 1 d . . . . .
H50 H -0.283665 1.000244 0.701125 0.051 Uiso 1 1 calc R U . . .
C51 C -0.1929(4) 0.9248(2) 0.67123(16) 0.0427(9) Uani 1 1 d . . . . .
H51 H -0.192083 0.943070 0.640778 0.051 Uiso 1 1 calc R U . . .
C52 C -0.1395(3) 0.86261(19) 0.68014(14) 0.0347(8) Uani 1 1 d . . . . .
C53 C -0.0826(4) 0.8270(2) 0.64373(14) 0.0369(8) Uani 1 1 d . . . . .
H53 H -0.080004 0.846775 0.613745 0.044 Uiso 1 1 calc R U . . .
C54 C -0.0321(3) 0.76658(19) 0.64981(13) 0.0320(7) Uani 1 1 d . . . . .
C55 C 0.0367(3) 0.74268(19) 0.60917(13) 0.0328(7) Uani 1 1 d . . . . .
C56 C -0.0130(4) 0.7126(2) 0.57026(14) 0.0393(9) Uani 1 1 d . . . . .
H56 H -0.091811 0.701851 0.570858 0.047 Uiso 1 1 calc R U . . .
C57 C 0.0501(5) 0.6980(2) 0.53101(16) 0.0473(10) Uani 1 1 d . . . . .
H57 H 0.013771 0.677779 0.505104 0.057 Uiso 1 1 calc R U . . .
C58 C 0.1663(5) 0.7127(2) 0.52885(17) 0.0504(11) Uani 1 1 d . . . . .
C59 C 0.2155(4) 0.7435(2) 0.56734(18) 0.0471(11) Uani 1 1 d . . . . .
H59 H 0.294261 0.754482 0.566631 0.056 Uiso 1 1 calc R U . . .
C60 C 0.1524(4) 0.7585(2) 0.60657(15) 0.0389(9) Uani 1 1 d . . . . .
H60 H 0.188309 0.779882 0.632118 0.047 Uiso 1 1 calc R U . . .
C61 C 0.2361(6) 0.6945(4) 0.4867(2) 0.079(2) Uani 1 1 d . . . . .
H61A H 0.198892 0.711886 0.458741 0.118 Uiso 1 1 calc R U . . .
H61B H 0.242497 0.645828 0.484504 0.118 Uiso 1 1 calc R U . . .
H61C H 0.312367 0.714097 0.489519 0.118 Uiso 1 1 calc R U . . .
C62 C 0.0296(3) 0.61942(17) 0.66516(12) 0.0278(7) Uani 1 1 d . . . . .
C63 C -0.0518(3) 0.57703(18) 0.64667(13) 0.0301(7) Uani 1 1 d . . . . .
C64 C -0.1627(3) 0.56144(19) 0.67106(13) 0.0325(7) Uani 1 1 d . . . . .
C65 C -0.2620(3) 0.5997(2) 0.66580(14) 0.0358(8) Uani 1 1 d . . . . .
C66 C -0.3605(3) 0.5813(2) 0.68953(16) 0.0418(9) Uani 1 1 d . . . . .
H66 H -0.427397 0.607522 0.685892 0.050 Uiso 1 1 calc R U . . .
C67 C -0.3639(4) 0.5252(2) 0.71859(15) 0.0415(9) Uani 1 1 d . . . . .
C68 C -0.2663(3) 0.4868(2) 0.72191(14) 0.0374(8) Uani 1 1 d . . . . .
H68 H -0.267632 0.447736 0.740675 0.045 Uiso 1 1 calc R U . . .
C69 C -0.1657(3) 0.50337(19) 0.69861(13) 0.0336(8) Uani 1 1 d . . . . .
C70 C -0.0662(3) 0.4563(2) 0.70380(15) 0.0368(8) Uani 1 1 d . . . . .
H70A H -0.051453 0.448418 0.736853 0.055 Uiso 1 1 calc R U . . .
H70B H 0.001480 0.476019 0.689367 0.055 Uiso 1 1 calc R U . . .
H70C H -0.084025 0.413758 0.688566 0.055 Uiso 1 1 calc R U . . .
C71 C -0.4709(4) 0.5077(3) 0.74514(18) 0.0516(11) Uani 1 1 d . . . . .
H71A H -0.486228 0.459808 0.742079 0.077 Uiso 1 1 calc R U . . .
H71B H -0.535311 0.533123 0.732559 0.077 Uiso 1 1 calc R U . . .
H71C H -0.460673 0.518925 0.778010 0.077 Uiso 1 1 calc R U . . .
C72 C -0.2669(4) 0.6592(2) 0.63338(17) 0.0439(10) Uani 1 1 d . . . . .
H72A H -0.212303 0.693130 0.643702 0.066 Uiso 1 1 calc R U . . .
H72B H -0.343940 0.678087 0.633658 0.066 Uiso 1 1 calc R U . . .
H72C H -0.247637 0.644883 0.601796 0.066 Uiso 1 1 calc R U . . .
C73 C -0.0255(4) 0.5397(2) 0.60599(14) 0.0358(8) Uani 1 1 d . . . . .
H73 H -0.083083 0.513648 0.591497 0.043 Uiso 1 1 calc R U . . .
C74 C 0.0822(4) 0.5410(2) 0.58752(14) 0.0373(8) Uani 1 1 d . . . . .
H74 H 0.096852 0.518158 0.559230 0.045 Uiso 1 1 calc R U . . .
C75 C 0.1704(3) 0.57517(19) 0.60950(13) 0.0339(8) Uani 1 1 d . . . . .
C76 C 0.1448(3) 0.61539(18) 0.64917(13) 0.0301(7) Uani 1 1 d . . . . .
C77 C 0.2343(3) 0.6489(2) 0.67220(14) 0.0347(8) Uani 1 1 d . . . . .
H77 H 0.217639 0.675709 0.698563 0.042 Uiso 1 1 calc R U . . .
C78 C 0.3449(3) 0.6434(2) 0.65716(16) 0.0408(9) Uani 1 1 d . . . . .
H78 H 0.404091 0.665569 0.673553 0.049 Uiso 1 1 calc R U . . .
C79 C 0.3713(4) 0.6049(2) 0.61745(17) 0.0448(10) Uani 1 1 d . . . . .
H79 H 0.447727 0.601833 0.606803 0.054 Uiso 1 1 calc R U . . .
C80 C 0.2862(4) 0.5721(2) 0.59444(16) 0.0415(9) Uani 1 1 d . . . . .
H80 H 0.304634 0.546466 0.567692 0.050 Uiso 1 1 calc R U . . .

loop_
_atom_site_aniso_label
_atom_site_aniso_U_11
_atom_site_aniso_U_22
_atom_site_aniso_U_33
_atom_site_aniso_U_23
_atom_site_aniso_U_13
_atom_site_aniso_U_12
C1S 0.038(4) 0.076(5) 0.035(4) 0.007(4) 0.000(3) 0.018(4)
Cl1S 0.120(3) 0.0649(17) 0.135(4) 0.033(2) 0.071(3) 0.0025(18)
Cl2S 0.0517(13) 0.0849(17) 0.0572(13) -0.0160(12) -0.0259(10) 0.0201(12)
Cl3S 0.0490(19) 0.0750(15) 0.0378(16) 0.0054(12) -0.0017(14) -0.0051(15)
C2S 0.037(3) 0.034(2) 0.042(3) -0.009(2) -0.001(2) 0.003(2)
Cl4S 0.0371(11) 0.0503(10) 0.0634(15) -0.0071(8) -0.0151(9) -0.0083(7)
Cl5S 0.0413(9) 0.0867(15) 0.0409(8) -0.0188(9) -0.0052(6) 0.0086(8)
Cl6S 0.0751(12) 0.0390(9) 0.095(2) 0.0087(11) 0.0063(12) -0.0055(8)
C1C 0.066(13) 0.069(12) 0.085(16) 0.049(11) 0.045(12) 0.049(11)
Cl7S 0.045(2) 0.067(4) 0.103(5) 0.042(4) 0.006(2) 0.005(2)
Cl8S 0.082(5) 0.177(11) 0.055(3) -0.002(5) -0.012(3) 0.049(6)
Cl9S 0.033(3) 0.064(3) 0.031(3) -0.0030(19) -0.002(2) -0.023(2)
C5S 0.10(3) 0.08(3) 0.13(4) 0.00(3) -0.05(3) 0.01(3)
Cl19 0.176(16) 0.060(6) 0.110(10) -0.030(6) -0.020(11) 0.002(8)
Cl20 0.084(7) 0.140(11) 0.064(6) -0.052(7) 0.009(5) -0.032(7)
Cl21 0.086(9) 0.151(14) 0.28(3) -0.156(18) -0.071(13) 0.054(10)
N1 0.0320(18) 0.0407(18) 0.050(2) 0.0032(16) -0.0100(16) 0.0053(14)
C1 0.0282(18) 0.0369(18) 0.0328(18) 0.0025(14) -0.0032(14) 0.0000(15)
C2 0.0272(17) 0.0331(17) 0.0276(16) -0.0002(13) -0.0019(14) -0.0014(14)
C3 0.0240(16) 0.0367(18) 0.0305(18) -0.0001(14) -0.0025(14) 0.0006(14)
C4 0.0244(17) 0.0420(19) 0.0288(17) 0.0018(14) -0.0056(14) -0.0007(14)
C5 0.0262(17) 0.044(2) 0.0323(19) 0.0020(15) -0.0022(14) -0.0022(15)
C6 0.034(2) 0.055(2) 0.036(2) 0.0079(18) -0.0005(16) -0.0083(18)
C7 0.034(2) 0.072(3) 0.0288(19) 0.0058(19) 0.0026(16) -0.005(2)
C8 0.040(2) 0.062(3) 0.0270(18) -0.0021(17) 0.0002(16) 0.0028(19)
C9 0.0316(19) 0.047(2) 0.0316(18) -0.0002(16) -0.0031(16) 0.0012(16)
C10 0.0307(18) 0.043(2) 0.0322(19) 0.0004(15) -0.0027(15) -0.0089(16)
C11 0.0299(18) 0.0399(19) 0.0308(18) -0.0019(14) -0.0038(14) -0.0046(15)
C12 0.0223(16) 0.0344(17) 0.0287(17) 0.0006(14) -0.0010(13) 0.0009(13)
C13 0.0290(17) 0.0318(17) 0.0286(17) 0.0001(13) -0.0035(14) -0.0038(14)
C14 0.0283(18) 0.0389(19) 0.0326(18) -0.0012(15) -0.0034(15) -0.0025(15)
C15 0.0287(18) 0.048(2) 0.036(2) 0.0000(17) 0.0024(15) -0.0077(16)
C16 0.041(2) 0.0393(19) 0.0320(19) 0.0044(15) 0.0006(16) -0.0092(17)
C17 0.038(2) 0.0334(18) 0.0328(18) 0.0018(14) -0.0034(16) -0.0028(15)
C18 0.0286(18) 0.0334(17) 0.0306(17) -0.0037(14) -0.0025(14) -0.0041(14)
C19 0.0329(19) 0.0391(19) 0.0352(19) -0.0033(15) -0.0038(15) 0.0013(16)
C20 0.057(3) 0.054(3) 0.044(2) 0.014(2) 0.005(2) -0.006(2)
C21 0.0260(19) 0.063(3) 0.041(2) 0.0084(19) 0.0050(16) 0.0069(18)
C22 0.0288(17) 0.0327(17) 0.0255(16) -0.0007(13) -0.0005(13) -0.0021(14)
C23 0.0284(17) 0.0326(16) 0.0251(16) -0.0018(13) -0.0018(13) -0.0038(14)
C24 0.0269(17) 0.0304(17) 0.0346(18) 0.0040(14) -0.0049(14) -0.0017(14)
C25 0.0349(19) 0.0360(18) 0.0321(18) 0.0020(15) -0.0052(15) -0.0039(15)
C26 0.044(2) 0.041(2) 0.0312(18) 0.0064(15) -0.0048(16) -0.0079(17)
C27 0.044(2) 0.0350(19) 0.041(2) 0.0044(16) -0.0032(18) -0.0086(17)
C28 0.048(2) 0.0350(19) 0.039(2) -0.0007(16) -0.0019(18) -0.0068(17)
C29 0.040(2) 0.0350(18) 0.0342(19) -0.0015(15) -0.0012(16) -0.0025(16)
C30 0.072(3) 0.045(2) 0.045(2) 0.0078(19) -0.003(2) -0.023(2)
C31 0.0302(18) 0.0356(18) 0.0287(17) 0.0001(14) -0.0019(14) 0.0038(14)
C32 0.0274(17) 0.0393(18) 0.0264(16) -0.0032(14) -0.0001(14) -0.0001(14)
C33 0.0293(19) 0.049(2) 0.0322(18) -0.0030(16) 0.0008(15) -0.0003(16)
C34 0.0244(18) 0.060(2) 0.037(2) -0.0028(18) -0.0007(15) -0.0036(17)
C35 0.032(2) 0.052(2) 0.041(2) 0.0000(18) -0.0015(17) -0.0128(17)
C36 0.0329(19) 0.042(2) 0.035(2) 0.0022(16) -0.0015(16) -0.0063(16)
C37 0.0290(17) 0.0385(18) 0.0255(16) -0.0040(14) 0.0019(14) -0.0050(14)
C38 0.0265(17) 0.0335(17) 0.0302(17) -0.0012(14) -0.0023(14) -0.0036(13)
C39 0.0312(18) 0.0316(17) 0.0360(19) 0.0003(14) 0.0017(15) -0.0038(14)
C40 0.038(2) 0.0324(18) 0.041(2) 0.0012(15) -0.0001(16) -0.0015(15)
N2 0.0391(18) 0.0301(15) 0.0339(17) 0.0007(13) -0.0027(14) 0.0048(13)
C41 0.0213(15) 0.0330(17) 0.0329(17) -0.0005(14) -0.0017(13) 0.0000(13)
C42 0.0190(15) 0.0349(17) 0.0301(17) -0.0032(14) 0.0010(13) 0.0003(13)
C43 0.0185(15) 0.0355(17) 0.0320(17) 0.0001(14) -0.0020(13) 0.0001(13)
C44 0.0207(15) 0.0330(17) 0.0305(17) -0.0006(14) 0.0008(13) 0.0027(13)
C45 0.0254(16) 0.0369(18) 0.0312(18) -0.0025(14) 0.0017(14) 0.0017(14)
C46 0.0304(18) 0.0370(18) 0.0269(17) 0.0021(14) 0.0016(14) 0.0038(15)
C47 0.0210(15) 0.0354(17) 0.0359(18) -0.0015(14) 0.0007(14) 0.0027(13)
C48 0.0281(18) 0.0378(19) 0.037(2) -0.0006(15) 0.0029(15) 0.0033(15)
C49 0.0282(18) 0.0380(19) 0.051(2) -0.0029(17) 0.0066(17) 0.0062(15)
C50 0.033(2) 0.039(2) 0.056(3) 0.0040(18) 0.0036(18) 0.0110(17)
C51 0.041(2) 0.040(2) 0.047(2) 0.0062(18) 0.0034(18) 0.0121(18)
C52 0.0273(17) 0.0381(19) 0.039(2) 0.0020(15) 0.0012(15) 0.0079(15)
C53 0.037(2) 0.042(2) 0.0323(19) 0.0047(16) 0.0013(16) 0.0059(16)
C54 0.0277(17) 0.0384(18) 0.0300(17) -0.0006(14) -0.0006(14) 0.0026(15)
C55 0.0340(19) 0.0341(17) 0.0305(17) 0.0027(14) 0.0020(15) 0.0022(15)
C56 0.038(2) 0.048(2) 0.0320(18) 0.0014(16) -0.0007(16) -0.0005(18)
C57 0.057(3) 0.050(2) 0.035(2) -0.0032(18) 0.004(2) -0.007(2)
C58 0.059(3) 0.049(2) 0.043(2) -0.0060(19) 0.021(2) -0.010(2)
C59 0.041(2) 0.041(2) 0.059(3) -0.0084(19) 0.017(2) -0.0075(18)
C60 0.037(2) 0.0371(19) 0.043(2) -0.0061(16) 0.0060(17) -0.0023(16)
C61 0.084(4) 0.083(4) 0.068(4) -0.030(3) 0.042(3) -0.029(3)
C62 0.0267(17) 0.0293(16) 0.0275(16) -0.0017(13) 0.0006(13) 0.0023(13)
C63 0.0257(17) 0.0342(17) 0.0303(17) 0.0008(14) -0.0006(13) -0.0008(14)
C64 0.0268(17) 0.0383(18) 0.0323(18) -0.0057(14) -0.0033(14) -0.0057(14)
C65 0.0243(17) 0.045(2) 0.039(2) -0.0050(16) -0.0060(15) -0.0037(15)
C66 0.0235(18) 0.054(2) 0.048(2) -0.0066(19) -0.0056(16) -0.0021(17)
C67 0.0279(19) 0.054(2) 0.043(2) -0.0082(18) 0.0010(17) -0.0112(17)
C68 0.0337(19) 0.043(2) 0.036(2) -0.0033(16) -0.0007(16) -0.0097(16)
C69 0.0310(18) 0.0352(18) 0.0345(18) -0.0049(15) -0.0039(15) -0.0081(15)
C70 0.0343(19) 0.0362(19) 0.040(2) -0.0017(16) 0.0040(16) -0.0047(16)
C71 0.031(2) 0.067(3) 0.057(3) -0.007(2) 0.009(2) -0.011(2)
C72 0.0286(19) 0.051(2) 0.052(2) 0.0038(19) -0.0065(18) 0.0030(17)
C73 0.038(2) 0.0375(18) 0.0323(18) -0.0042(15) -0.0011(16) -0.0049(16)
C74 0.041(2) 0.0379(19) 0.0326(19) -0.0073(15) 0.0037(16) -0.0007(17)
C75 0.0329(18) 0.0345(17) 0.0343(18) -0.0033(15) 0.0055(15) 0.0036(15)
C76 0.0263(17) 0.0301(16) 0.0337(18) -0.0016(14) 0.0007(14) 0.0020(13)
C77 0.0260(17) 0.0384(19) 0.040(2) -0.0064(16) 0.0029(15) 0.0017(15)
C78 0.0216(17) 0.046(2) 0.054(2) -0.0063(18) -0.0008(16) 0.0001(15)
C79 0.0270(19) 0.051(2) 0.056(3) -0.002(2) 0.0101(18) 0.0053(17)
C80 0.038(2) 0.040(2) 0.046(2) -0.0070(17) 0.0140(18) 0.0041(17)

loop_
_atom_type_symbol
_atom_type_description
_atom_type_scat_dispersion_real
_atom_type_scat_dispersion_imag
_atom_type_scat_source
C C 0.0181 0.0091 'International Tables Vol C Tables 4.2.6.8 and 6.1.1.4'
H H 0.0000 0.0000 'International Tables Vol C Tables 4.2.6.8 and 6.1.1.4'
Cl Cl 0.3639 0.7018 'International Tables Vol C Tables 4.2.6.8 and 6.1.1.4'
N N 0.0311 0.0180 'International Tables Vol C Tables 4.2.6.8 and 6.1.1.4'

loop_
_geom_angle_atom_site_label_1
_geom_angle_atom_site_label_2
_geom_angle_atom_site_label_3
_geom_angle
_geom_angle_site_symmetry_1
_geom_angle_site_symmetry_3
_geom_angle_publ_flag
Cl1S C1S H1S 107.5 . . ?
Cl1S C1S Cl2S 111.4 . . ?
Cl1S C1S Cl3S 111.4 . . ?
Cl2S C1S H1S 107.5 . . ?
Cl3S C1S H1S 107.5 . . ?
Cl3S C1S Cl2S 111.4 . . ?
Cl4S C2S H2S 107.5 . . ?
Cl4S C2S Cl5S 111.4 . . ?
Cl4S C2S Cl6S 111.4 . . ?
Cl5S C2S H2S 107.5 . . ?
Cl6S C2S H2S 107.5 . . ?
Cl6S C2S Cl5S 111.4 . . ?
Cl7S C1C H1C 107.5 . . ?
Cl7S C1C Cl8S 111.4 . . ?
Cl7S C1C Cl9S 111.4 . . ?
Cl8S C1C H1C 107.5 . . ?
Cl9S C1C H1C 107.5 . . ?
Cl9S C1C Cl8S 111.4 . . ?
Cl10 C1D H1D 107.5 . . ?
Cl11 C1D H1D 107.5 . . ?
Cl11 C1D Cl10 111.4 . . ?
Cl12 C1D H1D 107.5 . . ?
Cl12 C1D Cl10 111.4 . . ?
Cl12 C1D Cl11 111.4 . . ?
Cl13 C3S H3S 107.5 . . ?
Cl14 C3S H3S 107.5 . . ?
Cl14 C3S Cl13 111.4 . . ?
Cl15 C3S H3S 107.5 . . ?
Cl15 C3S Cl13 111.4 . . ?
Cl15 C3S Cl14 111.4 . . ?
Cl16 C4S H4S 107.5 . . ?
Cl17 C4S H4S 107.5 . . ?
Cl17 C4S Cl16 111.4 . . ?
Cl18 C4S H4S 107.5 . . ?
Cl18 C4S Cl16 111.4 . . ?
Cl18 C4S Cl17 111.4 . . ?
Cl19 C5S H5S 107.5 . . ?
Cl19 C5S Cl20 111.4 . . ?
Cl20 C5S H5S 107.5 . . ?
Cl21 C5S H5S 107.5 . . ?
Cl21 C5S Cl19 111.4 . . ?
Cl21 C5S Cl20 111.4 . . ?
H1A N1 H1B 107(6) . . ?
C1 N1 H1A 115(5) . . ?
C1 N1 H1B 120(4) . . ?
C2 C1 N1 121.1(4) . . ?
C2 C1 C40 120.7(4) . . ?
C40 C1 N1 118.1(4) . . ?
C1 C2 C3 117.5(3) . . ?
C1 C2 C22 119.9(3) . . ?
C22 C2 C3 122.6(3) . . ?
C4 C3 C2 118.5(3) . . ?
C12 C3 C2 121.9(3) . . ?
C12 C3 C4 119.5(3) . . ?
C5 C4 C3 119.9(3) . . ?
C9 C4 C3 121.7(4) . . ?
C9 C4 C5 118.4(4) . . ?
C6 C5 C4 118.5(4) . . ?
C10 C5 C4 118.5(3) . . ?
C10 C5 C6 123.0(4) . . ?
C5 C6 H6 119.3 . . ?
C7 C6 C5 121.5(4) . . ?
C7 C6 H6 119.3 . . ?
C6 C7 H7 120.0 . . ?
C6 C7 C8 119.9(4) . . ?
C8 C7 H7 120.0 . . ?
C7 C8 H8 119.9 . . ?
C9 C8 C7 120.2(4) . . ?
C9 C8 H8 119.9 . . ?
C4 C9 H9 119.3 . . ?
C8 C9 C4 121.3(4) . . ?
C8 C9 H9 119.3 . . ?
C5 C10 H10 119.6 . . ?
C11 C10 C5 120.8(4) . . ?
C11 C10 H10 119.6 . . ?
C10 C11 H11 119.2 . . ?
C10 C11 C12 121.5(4) . . ?
C12 C11 H11 119.2 . . ?
C3 C12 C11 118.9(3) . . ?
C3 C12 C13 123.3(3) . . ?
C11 C12 C13 117.3(3) . . ?
C14 C13 C12 124.1(3) . . ?
C14 C13 C18 118.9(3) . . ?
C18 C13 C12 117.0(3) . . ?
C13 C14 C21 122.0(3) . . ?
C15 C14 C13 119.4(4) . . ?
C15 C14 C21 118.6(4) . . ?
C14 C15 H15 118.6 . . ?
C16 C15 C14 122.7(4) . . ?
C16 C15 H15 118.6 . . ?
C15 C16 C17 117.5(4) . . ?
C15 C16 C20 121.1(4) . . ?
C17 C16 C20 121.4(4) . . ?
C16 C17 H17 118.9 . . ?
C16 C17 C18 122.2(4) . . ?
C18 C17 H17 118.9 . . ?
C13 C18 C19 123.1(3) . . ?
C17 C18 C13 119.3(4) . . ?
C17 C18 C19 117.6(4) . . ?
C18 C19 H19A 109.5 . . ?
C18 C19 H19B 109.5 . . ?
C18 C19 H19C 109.5 . . ?
H19A C19 H19B 109.5 . . ?
H19A C19 H19C 109.5 . . ?
H19B C19 H19C 109.5 . . ?
C16 C20 H20A 109.5 . . ?
C16 C20 H20B 109.5 . . ?
C16 C20 H20C 109.5 . . ?
H20A C20 H20B 109.5 . . ?
H20A C20 H20C 109.5 . . ?
H20B C20 H20C 109.5 . . ?
C14 C21 H21A 109.5 . . ?
C14 C21 H21B 109.5 . . ?
C14 C21 H21C 109.5 . . ?
H21A C21 H21B 109.5 . . ?
H21A C21 H21C 109.5 . . ?
H21B C21 H21C 109.5 . . ?
C2 C22 C23 123.8(3) . . ?
C38 C22 C2 118.6(3) . . ?
C38 C22 C23 117.6(3) . . ?
C22 C23 C24 126.6(3) . . ?
C31 C23 C22 119.0(3) . . ?
C31 C23 C24 114.2(3) . . ?
C25 C24 C23 118.4(3) . . ?
C29 C24 C23 122.8(3) . . ?
C29 C24 C25 118.4(4) . . ?
C24 C25 H25 119.7 . . ?
C26 C25 C24 120.6(4) . . ?
C26 C25 H25 119.7 . . ?
C25 C26 H26 119.5 . . ?
C25 C26 C27 120.9(4) . . ?
C27 C26 H26 119.5 . . ?
C26 C27 C30 120.8(4) . . ?
C28 C27 C26 118.2(4) . . ?
C28 C27 C30 121.1(4) . . ?
C27 C28 H28 119.4 . . ?
C27 C28 C29 121.2(4) . . ?
C29 C28 H28 119.4 . . ?
C24 C29 C28 120.7(4) . . ?
C24 C29 H29 119.6 . . ?
C28 C29 H29 119.6 . . ?
C27 C30 H30A 109.5 . . ?
C27 C30 H30B 109.5 . . ?
C27 C30 H30C 109.5 . . ?
H30A C30 H30B 109.5 . . ?
H30A C30 H30C 109.5 . . ?
H30B C30 H30C 109.5 . . ?
C23 C31 H31 117.9 . . ?
C23 C31 C32 124.2(4) . . ?
C32 C31 H31 117.9 . . ?
C33 C32 C31 121.1(4) . . ?
C33 C32 C37 120.3(4) . . ?
C37 C32 C31 118.4(3) . . ?
C32 C33 H33 119.5 . . ?
C34 C33 C32 121.0(4) . . ?
C34 C33 H33 119.5 . . ?
C33 C34 H34 120.3 . . ?
C33 C34 C35 119.3(4) . . ?
C35 C34 H34 120.3 . . ?
C34 C35 H35 119.8 . . ?
C36 C35 C34 120.4(4) . . ?
C36 C35 H35 119.8 . . ?
C35 C36 H36 119.3 . . ?
C35 C36 C37 121.3(4) . . ?
C37 C36 H36 119.3 . . ?
C32 C37 C38 118.7(3) . . ?
C36 C37 C32 117.7(4) . . ?
C36 C37 C38 123.6(4) . . ?
C22 C38 C37 121.6(3) . . ?
C22 C38 C39 118.6(3) . . ?
C39 C38 C37 119.7(3) . . ?
C38 C39 H39 119.1 . . ?
C40 C39 C38 121.8(4) . . ?
C40 C39 H39 119.1 . . ?
C1 C40 H40 120.1 . . ?
C39 C40 C1 119.9(4) . . ?
C39 C40 H40 120.1 . . ?
H2A N2 H2B 125(5) . . ?
C41 N2 H2A 115(4) . . ?
C41 N2 H2B 115(3) . . ?
N2 C41 C42 121.3(3) . . ?
N2 C41 C46 118.3(3) . . ?
C42 C41 C46 120.3(3) . . ?
C41 C42 C43 120.0(3) . . ?
C41 C42 C62 118.1(3) . . ?
C43 C42 C62 121.9(3) . . ?
C42 C43 C54 124.3(3) . . ?
C44 C43 C42 118.1(3) . . ?
C44 C43 C54 117.5(3) . . ?
C43 C44 C47 121.0(3) . . ?
C45 C44 C43 119.1(3) . . ?
C45 C44 C47 120.0(3) . . ?
C44 C45 H45 119.2 . . ?
C46 C45 C44 121.7(3) . . ?
C46 C45 H45 119.2 . . ?
C41 C46 H46 119.9 . . ?
C45 C46 C41 120.2(3) . . ?
C45 C46 H46 119.9 . . ?
C48 C47 C44 123.2(4) . . ?
C52 C47 C44 118.8(3) . . ?
C52 C47 C48 118.0(3) . . ?
C47 C48 H48 119.6 . . ?
C49 C48 C47 120.8(4) . . ?
C49 C48 H48 119.6 . . ?
C48 C49 H49 119.3 . . ?
C48 C49 C50 121.4(4) . . ?
C50 C49 H49 119.3 . . ?
C49 C50 H50 120.2 . . ?
C49 C50 C51 119.5(4) . . ?
C51 C50 H50 120.2 . . ?
C50 C51 H51 120.1 . . ?
C50 C51 C52 119.9(4) . . ?
C52 C51 H51 120.1 . . ?
C47 C52 C51 120.4(4) . . ?
C47 C52 C53 118.9(3) . . ?
C51 C52 C53 120.7(4) . . ?
C52 C53 H53 118.3 . . ?
C54 C53 C52 123.5(4) . . ?
C54 C53 H53 118.3 . . ?
C43 C54 C55 125.2(3) . . ?
C53 C54 C43 119.7(3) . . ?
C53 C54 C55 114.7(3) . . ?
C56 C55 C54 122.5(4) . . ?
C60 C55 C54 119.6(4) . . ?
C60 C55 C56 117.4(4) . . ?
C55 C56 H56 119.3 . . ?
C57 C56 C55 121.5(4) . . ?
C57 C56 H56 119.3 . . ?
C56 C57 H57 119.5 . . ?
C56 C57 C58 121.0(4) . . ?
C58 C57 H57 119.5 . . ?
C57 C58 C61 121.1(5) . . ?
C59 C58 C57 117.5(4) . . ?
C59 C58 C61 121.4(5) . . ?
C58 C59 H59 119.2 . . ?
C60 C59 C58 121.5(4) . . ?
C60 C59 H59 119.2 . . ?
C55 C60 H60 119.5 . . ?
C59 C60 C55 121.0(4) . . ?
C59 C60 H60 119.5 . . ?
C58 C61 H61A 109.5 . . ?
C58 C61 H61B 109.5 . . ?
C58 C61 H61C 109.5 . . ?
H61A C61 H61B 109.5 . . ?
H61A C61 H61C 109.5 . . ?
H61B C61 H61C 109.5 . . ?
C63 C62 C42 120.8(3) . . ?
C63 C62 C76 119.6(3) . . ?
C76 C62 C42 119.5(3) . . ?
C62 C63 C64 122.8(3) . . ?
C62 C63 C73 119.3(3) . . ?
C73 C63 C64 117.4(3) . . ?
C65 C64 C63 123.5(4) . . ?
C65 C64 C69 119.4(4) . . ?
C69 C64 C63 117.0(3) . . ?
C64 C65 C72 121.8(4) . . ?
C66 C65 C64 119.5(4) . . ?
C66 C65 C72 118.6(4) . . ?
C65 C66 H66 119.0 . . ?
C65 C66 C67 121.9(4) . . ?
C67 C66 H66 119.0 . . ?
C66 C67 C71 120.8(4) . . ?
C68 C67 C66 117.6(4) . . ?
C68 C67 C71 121.6(4) . . ?
C67 C68 H68 118.9 . . ?
C67 C68 C69 122.3(4) . . ?
C69 C68 H68 118.9 . . ?
C64 C69 C70 123.6(4) . . ?
C68 C69 C64 119.2(4) . . ?
C68 C69 C70 117.2(4) . . ?
C69 C70 H70A 109.5 . . ?
C69 C70 H70B 109.5 . . ?
C69 C70 H70C 109.5 . . ?
H70A C70 H70B 109.5 . . ?
H70A C70 H70C 109.5 . . ?
H70B C70 H70C 109.5 . . ?
C67 C71 H71A 109.5 . . ?
C67 C71 H71B 109.5 . . ?
C67 C71 H71C 109.5 . . ?
H71A C71 H71B 109.5 . . ?
H71A C71 H71C 109.5 . . ?
H71B C71 H71C 109.5 . . ?
C65 C72 H72A 109.5 . . ?
C65 C72 H72B 109.5 . . ?
C65 C72 H72C 109.5 . . ?
H72A C72 H72B 109.5 . . ?
H72A C72 H72C 109.5 . . ?
H72B C72 H72C 109.5 . . ?
C63 C73 H73 119.7 . . ?
C74 C73 C63 120.6(4) . . ?
C74 C73 H73 119.7 . . ?
C73 C74 H74 119.4 . . ?
C73 C74 C75 121.2(4) . . ?
C75 C74 H74 119.4 . . ?
C74 C75 C76 118.9(4) . . ?
C74 C75 C80 123.2(4) . . ?
C80 C75 C76 117.8(4) . . ?
C75 C76 C62 119.2(3) . . ?
C77 C76 C62 121.7(3) . . ?
C77 C76 C75 119.2(3) . . ?
C76 C77 H77 119.4 . . ?
C78 C77 C76 121.1(4) . . ?
C78 C77 H77 119.4 . . ?
C77 C78 H78 119.8 . . ?
C77 C78 C79 120.4(4) . . ?
C79 C78 H78 119.8 . . ?
C78 C79 H79 120.2 . . ?
C80 C79 C78 119.6(4) . . ?
C80 C79 H79 120.2 . . ?
C75 C80 H80 119.1 . . ?
C79 C80 C75 121.8(4) . . ?
C79 C80 H80 119.1 . . ?

loop_
_geom_bond_atom_site_label_1
_geom_bond_atom_site_label_2
_geom_bond_distance
_geom_bond_site_symmetry_2
_geom_bond_publ_flag
C1S H1S 1.0000 . ?
C1S Cl1S 1.7831 . ?
C1S Cl2S 1.7834 . ?
C1S Cl3S 1.7834 . ?
C2S H2S 1.0000 . ?
C2S Cl4S 1.7833 . ?
C2S Cl5S 1.7834 . ?
C2S Cl6S 1.7834 . ?
C1C H1C 1.0000 . ?
C1C Cl7S 1.7830 . ?
C1C Cl8S 1.7833 . ?
C1C Cl9S 1.7833 . ?
C1D H1D 1.0000 . ?
C1D Cl10 1.7834 . ?
C1D Cl11 1.7834 . ?
C1D Cl12 1.7832 . ?
C3S H3S 1.0000 . ?
C3S Cl13 1.7833 . ?
C3S Cl14 1.7833 . ?
C3S Cl15 1.7832 . ?
C4S H4S 1.0000 . ?
C4S Cl16 1.7834 . ?
C4S Cl17 1.7834 . ?
C4S Cl18 1.7833 . ?
C5S H5S 1.0000 . ?
C5S Cl19 1.7834 . ?
C5S Cl20 1.7834 . ?
C5S Cl21 1.7833 . ?
N1 H1A 0.88(3) . ?
N1 H1B 0.89(3) . ?
N1 C1 1.407(5) . ?
C1 C2 1.392(5) . ?
C1 C40 1.401(6) . ?
C2 C3 1.504(5) . ?
C2 C22 1.434(5) . ?
C3 C4 1.430(5) . ?
C3 C12 1.390(5) . ?
C4 C5 1.425(5) . ?
C4 C9 1.415(5) . ?
C5 C6 1.415(6) . ?
C5 C10 1.408(5) . ?
C6 H6 0.9500 . ?
C6 C7 1.371(6) . ?
C7 H7 0.9500 . ?
C7 C8 1.400(7) . ?
C8 H8 0.9500 . ?
C8 C9 1.371(6) . ?
C9 H9 0.9500 . ?
C10 H10 0.9500 . ?
C10 C11 1.366(6) . ?
C11 H11 0.9500 . ?
C11 C12 1.424(5) . ?
C12 C13 1.508(5) . ?
C13 C14 1.410(5) . ?
C13 C18 1.414(5) . ?
C14 C15 1.388(6) . ?
C14 C21 1.508(6) . ?
C15 H15 0.9500 . ?
C15 C16 1.388(6) . ?
C16 C17 1.390(6) . ?
C16 C20 1.507(6) . ?
C17 H17 0.9500 . ?
C17 C18 1.398(5) . ?
C18 C19 1.512(5) . ?
C19 H19A 0.9800 . ?
C19 H19B 0.9800 . ?
C19 H19C 0.9800 . ?
C20 H20A 0.9800 . ?
C20 H20B 0.9800 . ?
C20 H20C 0.9800 . ?
C21 H21A 0.9800 . ?
C21 H21B 0.9800 . ?
C21 H21C 0.9800 . ?
C22 C23 1.467(5) . ?
C22 C38 1.422(5) . ?
C23 C24 1.500(5) . ?
C23 C31 1.364(5) . ?
C24 C25 1.397(5) . ?
C24 C29 1.388(5) . ?
C25 H25 0.9500 . ?
C25 C26 1.387(6) . ?
C26 H26 0.9500 . ?
C26 C27 1.399(6) . ?
C27 C28 1.381(6) . ?
C27 C30 1.514(6) . ?
C28 H28 0.9500 . ?
C28 C29 1.391(6) . ?
C29 H29 0.9500 . ?
C30 H30A 0.9800 . ?
C30 H30B 0.9800 . ?
C30 H30C 0.9800 . ?
C31 H31 0.9500 . ?
C31 C32 1.425(5) . ?
C32 C33 1.406(5) . ?
C32 C37 1.414(5) . ?
C33 H33 0.9500 . ?
C33 C34 1.375(6) . ?
C34 H34 0.9500 . ?
C34 C35 1.402(7) . ?
C35 H35 0.9500 . ?
C35 C36 1.384(6) . ?
C36 H36 0.9500 . ?
C36 C37 1.408(5) . ?
C37 C38 1.454(5) . ?
C38 C39 1.422(5) . ?
C39 H39 0.9500 . ?
C39 C40 1.365(6) . ?
C40 H40 0.9500 . ?
N2 H2A 0.87(3) . ?
N2 H2B 0.90(3) . ?
N2 C41 1.391(5) . ?
C41 C42 1.396(5) . ?
C41 C46 1.406(5) . ?
C42 C43 1.435(5) . ?
C42 C62 1.503(5) . ?
C43 C44 1.430(5) . ?
C43 C54 1.462(5) . ?
C44 C45 1.412(5) . ?
C44 C47 1.462(5) . ?
C45 H45 0.9500 . ?
C45 C46 1.363(5) . ?
C46 H46 0.9500 . ?
C47 C48 1.413(5) . ?
C47 C52 1.406(5) . ?
C48 H48 0.9500 . ?
C48 C49 1.375(6) . ?
C49 H49 0.9500 . ?
C49 C50 1.383(6) . ?
C50 H50 0.9500 . ?
C50 C51 1.388(6) . ?
C51 H51 0.9500 . ?
C51 C52 1.417(5) . ?
C52 C53 1.433(6) . ?
C53 H53 0.9500 . ?
C53 C54 1.359(5) . ?
C54 C55 1.501(5) . ?
C55 C56 1.400(6) . ?
C55 C60 1.396(6) . ?
C56 H56 0.9500 . ?
C56 C57 1.382(6) . ?
C57 H57 0.9500 . ?
C57 C58 1.397(7) . ?
C58 C59 1.394(7) . ?
C58 C61 1.509(7) . ?
C59 H59 0.9500 . ?
C59 C60 1.384(6) . ?
C60 H60 0.9500 . ?
C61 H61A 0.9800 . ?
C61 H61B 0.9800 . ?
C61 H61C 0.9800 . ?
C62 C63 1.384(5) . ?
C62 C76 1.431(5) . ?
C63 C64 1.512(5) . ?
C63 C73 1.423(5) . ?
C64 C65 1.403(6) . ?
C64 C69 1.408(6) . ?
C65 C66 1.393(6) . ?
C65 C72 1.515(6) . ?
C66 H66 0.9500 . ?
C66 C67 1.401(7) . ?
C67 C68 1.384(6) . ?
C67 C71 1.512(6) . ?
C68 H68 0.9500 . ?
C68 C69 1.398(6) . ?
C69 C70 1.508(6) . ?
C70 H70A 0.9800 . ?
C70 H70B 0.9800 . ?
C70 H70C 0.9800 . ?
C71 H71A 0.9800 . ?
C71 H71B 0.9800 . ?
C71 H71C 0.9800 . ?
C72 H72A 0.9800 . ?
C72 H72B 0.9800 . ?
C72 H72C 0.9800 . ?
C73 H73 0.9500 . ?
C73 C74 1.371(6) . ?
C74 H74 0.9500 . ?
C74 C75 1.393(6) . ?
C75 C76 1.430(5) . ?
C75 C80 1.428(6) . ?
C76 C77 1.411(5) . ?
C77 H77 0.9500 . ?
C77 C78 1.374(5) . ?
C78 H78 0.9500 . ?
C78 C79 1.413(6) . ?
C79 H79 0.9500 . ?
C79 C80 1.366(7) . ?
C80 H80 0.9500 . ?

loop_
_geom_torsion_atom_site_label_1
_geom_torsion_atom_site_label_2
_geom_torsion_atom_site_label_3
_geom_torsion_atom_site_label_4
_geom_torsion
_geom_torsion_site_symmetry_1
_geom_torsion_site_symmetry_2
_geom_torsion_site_symmetry_3
_geom_torsion_site_symmetry_4
_geom_torsion_publ_flag
N1 C1 C2 C3 10.5(5) . . . . ?
N1 C1 C2 C22 -169.8(4) . . . . ?
N1 C1 C40 C39 175.4(4) . . . . ?
C1 C2 C3 C4 -94.2(4) . . . . ?
C1 C2 C3 C12 81.4(5) . . . . ?
C1 C2 C22 C23 172.4(3) . . . . ?
C1 C2 C22 C38 -7.8(5) . . . . ?
C2 C1 C40 C39 -0.1(6) . . . . ?
C2 C3 C4 C5 -173.6(3) . . . . ?
C2 C3 C4 C9 8.5(5) . . . . ?
C2 C3 C12 C11 173.9(3) . . . . ?
C2 C3 C12 C13 -14.6(6) . . . . ?
C2 C22 C23 C24 -13.8(6) . . . . ?
C2 C22 C23 C31 172.2(3) . . . . ?
C2 C22 C38 C37 -173.7(3) . . . . ?
C2 C22 C38 C39 4.5(5) . . . . ?
C3 C2 C22 C23 -7.9(5) . . . . ?
C3 C2 C22 C38 171.9(3) . . . . ?
C3 C4 C5 C6 178.5(4) . . . . ?
C3 C4 C5 C10 -3.6(6) . . . . ?
C3 C4 C9 C8 178.9(4) . . . . ?
C3 C12 C13 C14 78.4(5) . . . . ?
C3 C12 C13 C18 -103.1(4) . . . . ?
C4 C3 C12 C11 -10.5(5) . . . . ?
C4 C3 C12 C13 161.0(3) . . . . ?
C4 C5 C6 C7 3.5(6) . . . . ?
C4 C5 C10 C11 -3.4(6) . . . . ?
C5 C4 C9 C8 0.9(6) . . . . ?
C5 C6 C7 C8 -0.8(7) . . . . ?
C5 C10 C11 C12 3.5(6) . . . . ?
C6 C5 C10 C11 174.4(4) . . . . ?
C6 C7 C8 C9 -1.9(7) . . . . ?
C7 C8 C9 C4 1.8(7) . . . . ?
C9 C4 C5 C6 -3.5(6) . . . . ?
C9 C4 C5 C10 174.4(4) . . . . ?
C10 C5 C6 C7 -174.3(4) . . . . ?
C10 C11 C12 C3 3.6(6) . . . . ?
C10 C11 C12 C13 -168.5(4) . . . . ?
C11 C12 C13 C14 -110.0(4) . . . . ?
C11 C12 C13 C18 68.6(4) . . . . ?
C12 C3 C4 C5 10.6(5) . . . . ?
C12 C3 C4 C9 -167.3(4) . . . . ?
C12 C13 C14 C15 -179.8(4) . . . . ?
C12 C13 C14 C21 2.9(6) . . . . ?
C12 C13 C18 C17 179.4(3) . . . . ?
C12 C13 C18 C19 -2.5(5) . . . . ?
C13 C14 C15 C16 -0.3(6) . . . . ?
C14 C13 C18 C17 -2.0(5) . . . . ?
C14 C13 C18 C19 176.1(3) . . . . ?
C14 C15 C16 C17 -0.7(6) . . . . ?
C14 C15 C16 C20 -178.5(4) . . . . ?
C15 C16 C17 C18 0.4(6) . . . . ?
C16 C17 C18 C13 1.0(6) . . . . ?
C16 C17 C18 C19 -177.2(4) . . . . ?
C18 C13 C14 C15 1.7(5) . . . . ?
C18 C13 C14 C21 -175.6(4) . . . . ?
C20 C16 C17 C18 178.2(4) . . . . ?
C21 C14 C15 C16 177.0(4) . . . . ?
C22 C2 C3 C4 86.0(5) . . . . ?
C22 C2 C3 C12 -98.3(4) . . . . ?
C22 C23 C24 C25 -88.0(5) . . . . ?
C22 C23 C24 C29 99.7(5) . . . . ?
C22 C23 C31 C32 3.5(6) . . . . ?
C22 C38 C39 C40 0.9(6) . . . . ?
C23 C22 C38 C37 6.1(5) . . . . ?
C23 C22 C38 C39 -175.6(3) . . . . ?
C23 C24 C25 C26 -174.5(4) . . . . ?
C23 C24 C29 C28 174.0(4) . . . . ?
C23 C31 C32 C33 177.8(4) . . . . ?
C23 C31 C32 C37 2.5(6) . . . . ?
C24 C23 C31 C32 -171.3(3) . . . . ?
C24 C25 C26 C27 0.4(6) . . . . ?
C25 C24 C29 C28 1.7(6) . . . . ?
C25 C26 C27 C28 1.2(7) . . . . ?
C25 C26 C27 C30 -178.1(4) . . . . ?
C26 C27 C28 C29 -1.4(7) . . . . ?
C27 C28 C29 C24 0.0(7) . . . . ?
C29 C24 C25 C26 -1.9(6) . . . . ?
C30 C27 C28 C29 177.9(4) . . . . ?
C31 C23 C24 C25 86.3(4) . . . . ?
C31 C23 C24 C29 -86.0(5) . . . . ?
C31 C32 C33 C34 -175.1(4) . . . . ?
C31 C32 C37 C36 175.9(3) . . . . ?
C31 C32 C37 C38 -4.1(5) . . . . ?
C32 C33 C34 C35 -0.4(6) . . . . ?
C32 C37 C38 C22 -0.2(5) . . . . ?
C32 C37 C38 C39 -178.5(3) . . . . ?
C33 C32 C37 C36 0.6(5) . . . . ?
C33 C32 C37 C38 -179.4(3) . . . . ?
C33 C34 C35 C36 0.1(6) . . . . ?
C34 C35 C36 C37 0.5(6) . . . . ?
C35 C36 C37 C32 -0.9(6) . . . . ?
C35 C36 C37 C38 179.2(4) . . . . ?
C36 C37 C38 C22 179.7(4) . . . . ?
C36 C37 C38 C39 1.4(6) . . . . ?
C37 C32 C33 C34 0.0(6) . . . . ?
C37 C38 C39 C40 179.2(4) . . . . ?
C38 C22 C23 C24 166.4(3) . . . . ?
C38 C22 C23 C31 -7.6(5) . . . . ?
C38 C39 C40 C1 -3.2(6) . . . . ?
C40 C1 C2 C3 -174.1(4) . . . . ?
C40 C1 C2 C22 5.6(6) . . . . ?
N2 C41 C42 C43 -172.1(3) . . . . ?
N2 C41 C42 C62 10.4(5) . . . . ?
N2 C41 C46 C45 178.3(4) . . . . ?
C41 C42 C43 C44 -9.0(5) . . . . ?
C41 C42 C43 C54 170.7(3) . . . . ?
C41 C42 C62 C63 86.0(4) . . . . ?
C41 C42 C62 C76 -90.2(4) . . . . ?
C42 C41 C46 C45 1.1(6) . . . . ?
C42 C43 C44 C45 7.0(5) . . . . ?
C42 C43 C44 C47 -172.0(3) . . . . ?
C42 C43 C54 C53 172.3(4) . . . . ?
C42 C43 C54 C55 -14.5(6) . . . . ?
C42 C62 C63 C64 -16.8(5) . . . . ?
C42 C62 C63 C73 171.4(3) . . . . ?
C42 C62 C76 C75 -174.1(3) . . . . ?
C42 C62 C76 C77 7.4(5) . . . . ?
C43 C42 C62 C63 -91.5(4) . . . . ?
C43 C42 C62 C76 92.3(4) . . . . ?
C43 C44 C45 C46 -1.1(6) . . . . ?
C43 C44 C47 C48 175.6(3) . . . . ?
C43 C44 C47 C52 -2.7(5) . . . . ?
C43 C54 C55 C56 105.9(5) . . . . ?
C43 C54 C55 C60 -82.9(5) . . . . ?
C44 C43 C54 C53 -8.0(5) . . . . ?
C44 C43 C54 C55 165.2(4) . . . . ?
C44 C45 C46 C41 -3.1(6) . . . . ?
C44 C47 C48 C49 -178.1(4) . . . . ?
C44 C47 C52 C51 178.7(4) . . . . ?
C44 C47 C52 C53 -3.3(6) . . . . ?
C45 C44 C47 C48 -3.4(6) . . . . ?
C45 C44 C47 C52 178.3(4) . . . . ?
C46 C41 C42 C43 5.1(5) . . . . ?
C46 C41 C42 C62 -172.4(3) . . . . ?
C47 C44 C45 C46 178.0(4) . . . . ?
C47 C48 C49 C50 0.0(6) . . . . ?
C47 C52 C53 C54 3.6(6) . . . . ?
C48 C47 C52 C51 0.4(6) . . . . ?
C48 C47 C52 C53 178.4(4) . . . . ?
C48 C49 C50 C51 -0.8(7) . . . . ?
C49 C50 C51 C52 1.4(7) . . . . ?
C50 C51 C52 C47 -1.2(7) . . . . ?
C50 C51 C52 C53 -179.1(4) . . . . ?
C51 C52 C53 C54 -178.5(4) . . . . ?
C52 C47 C48 C49 0.2(6) . . . . ?
C52 C53 C54 C43 2.2(6) . . . . ?
C52 C53 C54 C55 -171.7(4) . . . . ?
C53 C54 C55 C56 -80.6(5) . . . . ?
C53 C54 C55 C60 90.6(5) . . . . ?
C54 C43 C44 C45 -172.7(3) . . . . ?
C54 C43 C44 C47 8.2(5) . . . . ?
C54 C55 C56 C57 172.3(4) . . . . ?
C54 C55 C60 C59 -173.0(4) . . . . ?
C55 C56 C57 C58 0.3(7) . . . . ?
C56 C55 C60 C59 -1.4(6) . . . . ?
C56 C57 C58 C59 -1.1(8) . . . . ?
C56 C57 C58 C61 177.7(5) . . . . ?
C57 C58 C59 C60 0.7(7) . . . . ?
C58 C59 C60 C55 0.6(7) . . . . ?
C60 C55 C56 C57 1.0(6) . . . . ?
C61 C58 C59 C60 -178.1(5) . . . . ?
C62 C42 C43 C44 168.4(3) . . . . ?
C62 C42 C43 C54 -11.9(5) . . . . ?
C62 C63 C64 C65 88.4(5) . . . . ?
C62 C63 C64 C69 -94.6(4) . . . . ?
C62 C63 C73 C74 5.7(6) . . . . ?
C62 C76 C77 C78 178.5(4) . . . . ?
C63 C62 C76 C75 9.7(5) . . . . ?
C63 C62 C76 C77 -168.9(4) . . . . ?
C63 C64 C65 C66 179.7(4) . . . . ?
C63 C64 C65 C72 2.2(6) . . . . ?
C63 C64 C69 C68 180.0(3) . . . . ?
C63 C64 C69 C70 -1.5(5) . . . . ?
C63 C73 C74 C75 4.2(6) . . . . ?
C64 C63 C73 C74 -166.6(4) . . . . ?
C64 C65 C66 C67 -0.2(6) . . . . ?
C65 C64 C69 C68 -3.0(5) . . . . ?
C65 C64 C69 C70 175.6(4) . . . . ?
C65 C66 C67 C68 -2.2(6) . . . . ?
C65 C66 C67 C71 178.0(4) . . . . ?
C66 C67 C68 C69 2.0(6) . . . . ?
C67 C68 C69 C64 0.5(6) . . . . ?
C67 C68 C69 C70 -178.1(4) . . . . ?
C69 C64 C65 C66 2.8(6) . . . . ?
C69 C64 C65 C72 -174.6(4) . . . . ?
C71 C67 C68 C69 -178.1(4) . . . . ?
C72 C65 C66 C67 177.3(4) . . . . ?
C73 C63 C64 C65 -99.6(5) . . . . ?
C73 C63 C64 C69 77.3(4) . . . . ?
C73 C74 C75 C76 -6.9(6) . . . . ?
C73 C74 C75 C80 173.0(4) . . . . ?
C74 C75 C76 C62 0.0(6) . . . . ?
C74 C75 C76 C77 178.6(4) . . . . ?
C74 C75 C80 C79 -178.4(4) . . . . ?
C75 C76 C77 C78 -0.1(6) . . . . ?
C76 C62 C63 C64 159.4(3) . . . . ?
C76 C62 C63 C73 -12.4(5) . . . . ?
C76 C75 C80 C79 1.5(6) . . . . ?
C76 C77 C78 C79 1.3(7) . . . . ?
C77 C78 C79 C80 -1.2(7) . . . . ?
C78 C79 C80 C75 -0.3(7) . . . . ?
C80 C75 C76 C62 -179.9(4) . . . . ?
C80 C75 C76 C77 -1.3(6) . . . . ?
